data_7059200
loop_
_publ_author_name
'Zhang, Shao-Liang'
'Li, Shan-Shan'
'Zeng, Su-Yuan'
'Shi, Yang'
'Wang, Da-Qi'
'Chen, Lei'

_publ_section_title
;
 Slow magnetic relaxation in O--Se--O bridged manganese(iii) Schiff base
 complexes
;
_journal_issue 6
_journal_name_full 'New Journal of Chemistry'
_journal_page_first 2408
_journal_page_last 2413
_journal_paper_doi 10.1039/C9NJ05837K
_journal_volume 44
_journal_year 2020
_chemical_formula_moiety 'C38 H30 Cl F3 Mn2 N4 O10 Se'
_chemical_formula_sum 'C38 H30 Cl F3 Mn2 N4 O10 Se'
_chemical_formula_weight 983.95
_chemical_melting_point ?
_chemical_name_common complex1
_space_group_crystal_system triclinic
_space_group_IT_number 2
_space_group_name_Hall '-P 1'
_space_group_name_H-M_alt 'P -1'
_atom_sites_solution_hydrogens geom
_audit_creation_method SHELXL-2014/7
_audit_update_record
;
2020-01-01 deposited with the CCDC.	2020-01-13 downloaded from the CCDC.
;
_cell_angle_alpha 103.946(2)
_cell_angle_beta 93.8380(10)
_cell_angle_gamma 102.070(2)
_cell_formula_units_Z 2
_cell_length_a 10.0981(9)
_cell_length_b 14.1193(12)
_cell_length_c 14.3189(12)
_cell_measurement_reflns_used 3769
_cell_measurement_temperature 298(2)
_cell_measurement_theta_max 27.266
_cell_measurement_theta_min 2.6945
_cell_volume 1922.7(3)
_computing_cell_refinement 'Bruker SAINT'
_computing_data_collection 'Bruker APEX2'
_computing_data_reduction 'Bruker SAINT'
_computing_molecular_graphics Diamond
_computing_publication_material 'SHELXL-2014/7 (Sheldrick, 2014)'
_computing_structure_refinement 'SHELXL-2014/7 (Sheldrick, 2014)'
_computing_structure_solution 'SHELXS-2014/7 (Sheldrick, 2014)'
_diffrn_ambient_temperature 298(2)
_diffrn_detector_area_resol_mean 'CCD area detector'
_diffrn_measured_fraction_theta_full 0.983
_diffrn_measured_fraction_theta_max 0.983
_diffrn_measurement_device_type graphite
_diffrn_measurement_method 'CCD area detector'
_diffrn_radiation_type MoK\a
_diffrn_radiation_wavelength 0.71073
_diffrn_reflns_av_R_equivalents 0.0250
_diffrn_reflns_av_unetI/netI 0.0545
_diffrn_reflns_Laue_measured_fraction_full 0.983
_diffrn_reflns_Laue_measured_fraction_max 0.983
_diffrn_reflns_limit_h_max 11
_diffrn_reflns_limit_h_min -12
_diffrn_reflns_limit_k_max 16
_diffrn_reflns_limit_k_min -13
_diffrn_reflns_limit_l_max 17
_diffrn_reflns_limit_l_min -16
_diffrn_reflns_number 9784
_diffrn_reflns_point_group_measured_fraction_full 0.983
_diffrn_reflns_point_group_measured_fraction_max 0.983
_diffrn_reflns_theta_full 25.019
_diffrn_reflns_theta_max 25.019
_diffrn_reflns_theta_min 2.396
_diffrn_source 'fine-focus sealed tube'
_exptl_absorpt_coefficient_mu 1.752
_exptl_absorpt_correction_T_max 0.7791
_exptl_absorpt_correction_T_min 0.5266
_exptl_absorpt_correction_type multi-scan
_exptl_absorpt_process_details sadabs
_exptl_crystal_colour 'dark brown'
_exptl_crystal_density_diffrn 1.700
_exptl_crystal_description block
_exptl_crystal_F_000 988
_exptl_crystal_size_max 0.420
_exptl_crystal_size_mid 0.180
_exptl_crystal_size_min 0.150
_refine_diff_density_max 0.817
_refine_diff_density_min -0.680
_refine_diff_density_rms 0.074
_refine_ls_extinction_method none
_refine_ls_goodness_of_fit_ref 0.799
_refine_ls_hydrogen_treatment constr
_refine_ls_matrix_type full
_refine_ls_number_parameters 548
_refine_ls_number_reflns 6658
_refine_ls_number_restraints 31
_refine_ls_restrained_S_all 0.839
_refine_ls_R_factor_all 0.0638
_refine_ls_R_factor_gt 0.0413
_refine_ls_shift/su_max 0.001
_refine_ls_shift/su_mean 0.000
_refine_ls_structure_factor_coef Fsqd
_refine_ls_weighting_details 'w=1/[\s^2^(Fo^2^)+(0.1000P)^2^] where P=(Fo^2^+2Fc^2^)/3'
_refine_ls_weighting_scheme calc
_refine_ls_wR_factor_gt 0.1129
_refine_ls_wR_factor_ref 0.1257
_reflns_Friedel_coverage 0.000
_reflns_number_gt 4751
_reflns_number_total 6658
_reflns_threshold_expression 'I > 2\s(I)'
_cod_data_source_file c9nj05837k2.cif
_cod_data_source_block 1
_cod_depositor_comments
;
The following automatic conversions were performed:

data item '_chemical_melting_point' value 'not measured' was changed
to '?' -- the value is undefined or not given.

Automatic conversion script
Id: cif_fix_values 7556 2019-12-06 15:28:31Z antanas 

 Adding full bibliography for 7059200--7059201.cif.

 Adding full bibliography for 7059200--7059201.cif.
;
_cod_database_code 7059200
_shelx_shelxl_version_number 2014/7
_shelx_space_group_comment
;
The symmetry employed for this shelxl refinement is uniquely defined
by the following loop, which should always be used as a source of
symmetry information in preference to the above space-group names.
They are only intended as comments.
;
_shelx_estimated_absorpt_t_min 0.527
_shelx_estimated_absorpt_t_max 0.779

loop_
_space_group_symop_operation_xyz
'x, y, z'
'-x, -y, -z'

loop_
_atom_site_label
_atom_site_type_symbol
_atom_site_fract_x
_atom_site_fract_y
_atom_site_fract_z
_atom_site_U_iso_or_equiv
_atom_site_adp_type
_atom_site_occupancy
_atom_site_site_symmetry_order
_atom_site_calc_flag
_atom_site_refinement_flags_posn
_atom_site_refinement_flags_adp
_atom_site_refinement_flags_occupancy
_atom_site_disorder_assembly
_atom_site_disorder_group
Se1 Se 0.87710(4) 0.15889(3) 0.28448(3) 0.03736(14) Uani 1 1 d . . . . .
Mn1 Mn 0.89791(6) 0.37862(4) 0.45149(5) 0.03836(17) Uani 1 1 d . . . . .
Mn2 Mn 0.61423(6) 0.09409(4) 0.08314(4) 0.03520(17) Uani 1 1 d . . . . .
Cl1' Cl 0.4934(11) 0.6493(7) 0.2268(7) 0.0726(15) Uani 0.441(6) 1 d . . P A 2
Cl1 Cl 0.4746(8) 0.6160(5) 0.1943(6) 0.0726(15) Uani 0.559(6) 1 d . U P A 1
F1 F 0.8352(3) -0.0291(2) 0.5602(2) 0.0884(10) Uani 1 1 d . . . . .
F2 F 0.5708(3) -0.1224(2) 0.4982(2) 0.0834(10) Uani 1 1 d . . . . .
F3 F 0.4419(3) -0.0893(3) 0.3441(3) 0.0927(10) Uani 1 1 d . U . . .
O1 O 0.8148(3) 0.26018(19) 0.3276(2) 0.0461(7) Uani 1 1 d . . . . .
O2 O 0.7977(3) 0.1114(2) 0.17128(19) 0.0451(7) Uani 1 1 d . . . . .
O3 O 1.0242(3) 0.3214(2) 0.5076(2) 0.0451(7) Uani 1 1 d . . . . .
O4 O 1.0284(3) 0.4578(2) 0.3951(2) 0.0458(7) Uani 1 1 d . . . . .
O5 O 0.5887(2) -0.04811(18) 0.04803(19) 0.0371(6) Uani 1 1 d . . . . .
O6 O 0.4882(3) 0.09391(18) 0.17338(18) 0.0363(6) Uani 1 1 d . . . . .
O7' O 0.371(5) 0.648(2) 0.178(4) 0.127(6) Uani 0.441(6) 1 d . . P A 2
O8' O 0.570(3) 0.637(4) 0.168(4) 0.143(3) Uani 0.441(6) 1 d . . P A 2
O9' O 0.456(6) 0.579(6) 0.271(5) 0.135(8) Uani 0.441(6) 1 d . . P A 2
O10' O 0.5501(15) 0.7364(10) 0.2943(13) 0.174(4) Uani 0.441(6) 1 d . . P A 2
O7 O 0.383(4) 0.6848(17) 0.198(3) 0.127(6) Uani 0.559(6) 1 d . U P A 1
O8 O 0.610(2) 0.648(3) 0.159(3) 0.143(3) Uani 0.559(6) 1 d . . P A 1
O9 O 0.493(5) 0.591(4) 0.287(4) 0.135(8) Uani 0.559(6) 1 d . U P A 1
O10 O 0.4132(12) 0.5248(8) 0.1270(11) 0.174(4) Uani 0.559(6) 1 d . U P A 1
N1 N 0.7542(3) 0.3273(3) 0.5264(3) 0.0449(8) Uani 1 1 d . . . . .
N2 N 0.7587(3) 0.4476(2) 0.4134(3) 0.0423(8) Uani 1 1 d . . . . .
N3 N 0.7241(3) 0.1022(2) -0.0259(2) 0.0393(8) Uani 1 1 d . . . . .
N4 N 0.6202(3) 0.2366(2) 0.0873(2) 0.0406(8) Uani 1 1 d . . . . .
C1 C 0.7780(4) 0.0651(3) 0.3512(3) 0.0410(9) Uani 1 1 d . . . . .
C2 C 0.8443(5) 0.0514(3) 0.4319(3) 0.0494(11) Uani 1 1 d . . . . .
H2 H 0.9353 0.0837 0.4532 0.059 Uiso 1 1 calc R U . . .
C3 C 0.7723(5) -0.0115(3) 0.4808(3) 0.0535(12) Uani 1 1 d . . . . .
C4 C 0.6391(5) -0.0597(3) 0.4504(4) 0.0577(12) Uani 1 1 d . . . . .
C5 C 0.5773(5) -0.0446(4) 0.3699(4) 0.0651(14) Uani 1 1 d . U . . .
C6 C 0.6432(5) 0.0166(4) 0.3196(4) 0.0615(13) Uani 1 1 d . . . . .
H6 H 0.5985 0.0257 0.2647 0.074 Uiso 1 1 calc R U . . .
C7 C 1.0149(4) 0.2783(3) 0.5809(3) 0.0423(10) Uani 1 1 d . . . . .
C8 C 1.1285(5) 0.2487(3) 0.6142(3) 0.0527(11) Uani 1 1 d . . . . .
H8 H 1.2079 0.2594 0.5850 0.063 Uiso 1 1 calc R U . . .
C9 C 1.1246(6) 0.2034(4) 0.6903(4) 0.0628(13) Uani 1 1 d . . . . .
H9 H 1.2019 0.1856 0.7129 0.075 Uiso 1 1 calc R U . . .
C10 C 1.0048(6) 0.1847(4) 0.7330(4) 0.0733(15) Uani 1 1 d . . . . .
H10 H 1.0021 0.1538 0.7836 0.088 Uiso 1 1 calc R U . . .
C11 C 0.8925(6) 0.2114(4) 0.7007(4) 0.0685(14) Uani 1 1 d . . . . .
H11 H 0.8130 0.1979 0.7292 0.082 Uiso 1 1 calc R U . . .
C12 C 0.8928(4) 0.2592(3) 0.6249(3) 0.0491(11) Uani 1 1 d . . . . .
C13 C 0.7689(4) 0.2834(3) 0.5939(3) 0.0522(11) Uani 1 1 d . . . . .
H13 H 0.6933 0.2660 0.6252 0.063 Uiso 1 1 calc R U . . .
C14 C 0.6193(4) 0.3413(4) 0.4941(4) 0.0606(13) Uani 1 1 d . . . . .
H14A H 0.5604 0.3397 0.5448 0.073 Uiso 1 1 calc R U . . .
H14B H 0.5762 0.2884 0.4368 0.073 Uiso 1 1 calc R U . . .
C15 C 0.6427(4) 0.4415(4) 0.4715(3) 0.0565(12) Uani 1 1 d . . . . .
H15A H 0.5617 0.4475 0.4350 0.068 Uiso 1 1 calc R U . . .
H15B H 0.6641 0.4952 0.5309 0.068 Uiso 1 1 calc R U . . .
C16 C 0.7601(4) 0.4864(3) 0.3415(3) 0.0482(11) Uani 1 1 d . . . . .
H16 H 0.6859 0.5120 0.3270 0.058 Uiso 1 1 calc R U . . .
C17 C 0.8689(4) 0.4933(3) 0.2815(3) 0.0438(10) Uani 1 1 d . . . . .
C18 C 0.8479(5) 0.5216(3) 0.1951(4) 0.0591(13) Uani 1 1 d . . . . .
H18 H 0.7646 0.5353 0.1784 0.071 Uiso 1 1 calc R U . . .
C19 C 0.9476(6) 0.5296(4) 0.1348(4) 0.0671(14) Uani 1 1 d . . . . .
H19 H 0.9317 0.5471 0.0771 0.081 Uiso 1 1 calc R U . . .
C20 C 1.0725(6) 0.5111(4) 0.1613(4) 0.0653(14) Uani 1 1 d . . . . .
H20 H 1.1401 0.5151 0.1204 0.078 Uiso 1 1 calc R U . . .
C21 C 1.0981(5) 0.4870(3) 0.2476(4) 0.0569(12) Uani 1 1 d . . . . .
H21 H 1.1836 0.4770 0.2649 0.068 Uiso 1 1 calc R U . . .
C22 C 0.9972(4) 0.4772(3) 0.3097(3) 0.0430(10) Uani 1 1 d . . . . .
C23 C 0.6920(4) -0.0920(3) 0.0220(3) 0.0388(9) Uani 1 1 d . . . . .
C24 C 0.6974(5) -0.1807(3) 0.0473(3) 0.0521(11) Uani 1 1 d . . . . .
H24 H 0.6357 -0.2049 0.0863 0.063 Uiso 1 1 calc R U . . .
C25 C 0.7943(5) -0.2329(4) 0.0145(4) 0.0667(14) Uani 1 1 d . . . . .
H25 H 0.7962 -0.2923 0.0312 0.080 Uiso 1 1 calc R U . . .
C26 C 0.8883(5) -0.1982(4) -0.0426(4) 0.0698(15) Uani 1 1 d . . . . .
H26 H 0.9526 -0.2341 -0.0645 0.084 Uiso 1 1 calc R U . . .
C27 C 0.8855(4) -0.1097(4) -0.0665(3) 0.0562(12) Uani 1 1 d . . . . .
H27 H 0.9483 -0.0864 -0.1052 0.067 Uiso 1 1 calc R U . . .
C28 C 0.7904(4) -0.0545(3) -0.0337(3) 0.0414(10) Uani 1 1 d . . . . .
C29 C 0.7907(4) 0.0367(3) -0.0623(3) 0.0439(10) Uani 1 1 d . . . . .
H29 H 0.8432 0.0492 -0.1109 0.053 Uiso 1 1 calc R U . . .
C30 C 0.7233(5) 0.1926(3) -0.0608(3) 0.0541(12) Uani 1 1 d . . . . .
H30A H 0.6441 0.1804 -0.1082 0.065 Uiso 1 1 calc R U . . .
H30B H 0.8048 0.2103 -0.0910 0.065 Uiso 1 1 calc R U . . .
C31 C 0.7185(5) 0.2765(3) 0.0269(4) 0.0563(12) Uani 1 1 d . . . . .
H31A H 0.8082 0.3026 0.0640 0.068 Uiso 1 1 calc R U . . .
H31B H 0.6908 0.3308 0.0062 0.068 Uiso 1 1 calc R U . . .
C32 C 0.5451(4) 0.2905(3) 0.1347(3) 0.0433(10) Uani 1 1 d . . . . .
H32 H 0.5514 0.3541 0.1252 0.052 Uiso 1 1 calc R U . . .
C33 C 0.4529(4) 0.2614(3) 0.2005(3) 0.0413(9) Uani 1 1 d . . . . .
C34 C 0.3796(5) 0.3299(3) 0.2476(4) 0.0550(12) Uani 1 1 d . . . . .
H34 H 0.3906 0.3922 0.2344 0.066 Uiso 1 1 calc R U . . .
C35 C 0.2919(5) 0.3066(4) 0.3129(3) 0.0579(12) Uani 1 1 d . . . . .
H35 H 0.2442 0.3526 0.3431 0.070 Uiso 1 1 calc R U . . .
C36 C 0.2757(4) 0.2138(4) 0.3328(3) 0.0515(11) Uani 1 1 d . . . . .
H36 H 0.2182 0.1980 0.3777 0.062 Uiso 1 1 calc R U . . .
C37 C 0.3441(4) 0.1447(3) 0.2866(3) 0.0428(10) Uani 1 1 d . . . . .
H37 H 0.3317 0.0827 0.3008 0.051 Uiso 1 1 calc R U . . .
C38 C 0.4311(4) 0.1656(3) 0.2194(3) 0.0351(9) Uani 1 1 d . . . . .

loop_
_atom_site_aniso_label
_atom_site_aniso_U_11
_atom_site_aniso_U_22
_atom_site_aniso_U_33
_atom_site_aniso_U_23
_atom_site_aniso_U_13
_atom_site_aniso_U_12
Se1 0.0312(2) 0.0396(2) 0.0369(2) 0.00592(18) 0.00169(16) 0.00423(16)
Mn1 0.0323(3) 0.0353(3) 0.0458(4) 0.0097(3) 0.0062(3) 0.0049(2)
Mn2 0.0392(3) 0.0326(3) 0.0322(3) 0.0064(3) 0.0083(3) 0.0060(2)
Cl1' 0.056(2) 0.076(4) 0.101(5) 0.048(3) 0.019(3) 0.017(3)
Cl1 0.056(2) 0.076(4) 0.101(5) 0.048(3) 0.019(3) 0.017(3)
F1 0.103(2) 0.094(2) 0.064(2) 0.0433(18) -0.0206(18) -0.0025(18)
F2 0.092(2) 0.084(2) 0.085(2) 0.0563(19) 0.0178(18) 0.0047(17)
F3 0.0735(14) 0.1023(17) 0.1040(18) 0.0554(15) 0.0000(13) -0.0056(13)
O1 0.0594(18) 0.0377(15) 0.0387(16) 0.0039(13) 0.0030(14) 0.0139(13)
O2 0.0410(15) 0.0550(18) 0.0326(16) 0.0007(13) 0.0027(12) 0.0096(13)
O3 0.0437(16) 0.0470(17) 0.0482(18) 0.0155(14) 0.0093(13) 0.0134(13)
O4 0.0345(15) 0.0538(18) 0.0547(19) 0.0275(15) 0.0070(13) 0.0067(13)
O5 0.0355(14) 0.0334(14) 0.0414(16) 0.0080(12) 0.0070(12) 0.0075(11)
O6 0.0415(15) 0.0342(14) 0.0337(15) 0.0072(12) 0.0088(12) 0.0105(11)
O7' 0.138(7) 0.126(16) 0.146(14) 0.049(13) 0.007(8) 0.079(13)
O8' 0.057(13) 0.222(11) 0.175(9) 0.096(7) 0.075(11) 0.016(12)
O9' 0.16(2) 0.136(12) 0.142(15) 0.085(11) 0.017(14) 0.053(14)
O10' 0.156(7) 0.116(6) 0.211(9) -0.014(6) 0.064(7) -0.003(5)
O7 0.138(7) 0.126(16) 0.146(14) 0.049(13) 0.007(8) 0.079(13)
O8 0.057(13) 0.222(11) 0.175(9) 0.096(7) 0.075(11) 0.016(12)
O9 0.16(2) 0.136(12) 0.142(15) 0.085(11) 0.017(14) 0.053(14)
O10 0.156(7) 0.116(6) 0.211(9) -0.014(6) 0.064(7) -0.003(5)
N1 0.0358(19) 0.049(2) 0.040(2) 0.0024(17) 0.0052(15) -0.0005(15)
N2 0.0346(18) 0.0394(19) 0.045(2) -0.0012(17) -0.0006(15) 0.0082(15)
N3 0.0399(19) 0.0400(19) 0.0326(19) 0.0075(15) 0.0038(15) 0.0000(15)
N4 0.0431(19) 0.0348(18) 0.041(2) 0.0102(15) 0.0060(15) 0.0016(15)
C1 0.046(2) 0.033(2) 0.044(2) 0.0080(18) 0.0061(19) 0.0121(18)
C2 0.053(3) 0.042(2) 0.047(3) 0.006(2) -0.007(2) 0.007(2)
C3 0.066(3) 0.049(3) 0.045(3) 0.018(2) -0.007(2) 0.009(2)
C4 0.069(3) 0.053(3) 0.060(3) 0.029(2) 0.014(3) 0.014(2)
C5 0.053(2) 0.072(3) 0.079(4) 0.042(3) 0.007(2) 0.009(2)
C6 0.048(3) 0.073(3) 0.066(3) 0.037(3) -0.006(2) 0.004(2)
C7 0.051(3) 0.031(2) 0.039(2) 0.0031(18) -0.0009(19) 0.0039(18)
C8 0.060(3) 0.044(3) 0.053(3) 0.010(2) 0.006(2) 0.013(2)
C9 0.079(4) 0.056(3) 0.058(3) 0.017(2) 0.000(3) 0.025(3)
C10 0.095(4) 0.074(4) 0.055(3) 0.027(3) 0.010(3) 0.016(3)
C11 0.075(4) 0.078(4) 0.051(3) 0.026(3) 0.012(3) 0.004(3)
C12 0.052(3) 0.047(3) 0.041(3) 0.007(2) 0.008(2) 0.000(2)
C13 0.047(3) 0.059(3) 0.043(3) 0.008(2) 0.012(2) -0.001(2)
C14 0.037(2) 0.085(4) 0.055(3) 0.015(3) 0.010(2) 0.006(2)
C15 0.035(2) 0.074(3) 0.053(3) -0.004(2) 0.004(2) 0.020(2)
C16 0.038(2) 0.038(2) 0.060(3) -0.001(2) -0.010(2) 0.0128(18)
C17 0.047(2) 0.029(2) 0.048(3) 0.0014(18) -0.004(2) 0.0043(17)
C18 0.064(3) 0.047(3) 0.061(3) 0.011(2) -0.010(3) 0.010(2)
C19 0.085(4) 0.064(3) 0.048(3) 0.017(3) -0.001(3) 0.007(3)
C20 0.075(4) 0.069(3) 0.052(3) 0.022(3) 0.013(3) 0.007(3)
C21 0.053(3) 0.058(3) 0.061(3) 0.021(2) 0.010(2) 0.008(2)
C22 0.045(2) 0.031(2) 0.051(3) 0.0094(19) 0.005(2) 0.0047(17)
C23 0.038(2) 0.038(2) 0.033(2) -0.0026(18) -0.0073(17) 0.0101(17)
C24 0.055(3) 0.050(3) 0.052(3) 0.010(2) -0.001(2) 0.017(2)
C25 0.066(3) 0.058(3) 0.077(4) 0.005(3) -0.005(3) 0.034(3)
C26 0.050(3) 0.073(4) 0.077(4) -0.011(3) -0.003(3) 0.032(3)
C27 0.035(2) 0.069(3) 0.052(3) -0.007(2) 0.003(2) 0.012(2)
C28 0.032(2) 0.047(2) 0.036(2) -0.0019(19) 0.0009(17) 0.0061(18)
C29 0.039(2) 0.055(3) 0.029(2) 0.0021(19) 0.0099(18) 0.000(2)
C30 0.060(3) 0.056(3) 0.048(3) 0.020(2) 0.018(2) 0.005(2)
C31 0.060(3) 0.042(3) 0.065(3) 0.019(2) 0.016(2) 0.001(2)
C32 0.051(3) 0.029(2) 0.045(3) 0.0067(19) -0.002(2) 0.0045(18)
C33 0.041(2) 0.036(2) 0.042(2) -0.0013(18) 0.0022(18) 0.0103(17)
C34 0.059(3) 0.041(2) 0.062(3) 0.007(2) 0.001(2) 0.015(2)
C35 0.060(3) 0.064(3) 0.049(3) 0.000(2) 0.011(2) 0.030(2)
C36 0.047(3) 0.068(3) 0.041(3) 0.012(2) 0.009(2) 0.019(2)
C37 0.045(2) 0.049(2) 0.034(2) 0.0054(19) 0.0049(19) 0.0170(19)
C38 0.035(2) 0.039(2) 0.028(2) 0.0032(17) -0.0001(16) 0.0082(17)

loop_
_atom_type_symbol
_atom_type_description
_atom_type_scat_dispersion_real
_atom_type_scat_dispersion_imag
_atom_type_scat_source
C C 0.0033 0.0016 'International Tables Vol C Tables 4.2.6.8 and 6.1.1.4'
H H 0.0000 0.0000 'International Tables Vol C Tables 4.2.6.8 and 6.1.1.4'
N N 0.0061 0.0033 'International Tables Vol C Tables 4.2.6.8 and 6.1.1.4'
O O 0.0106 0.0060 'International Tables Vol C Tables 4.2.6.8 and 6.1.1.4'
F F 0.0171 0.0103 'International Tables Vol C Tables 4.2.6.8 and 6.1.1.4'
Cl Cl 0.1484 0.1585 'International Tables Vol C Tables 4.2.6.8 and 6.1.1.4'
Se Se -0.0929 2.2259 'International Tables Vol C Tables 4.2.6.8 and 6.1.1.4'
Mn Mn 0.3368 0.7283 'International Tables Vol C Tables 4.2.6.8 and 6.1.1.4'

loop_
_geom_angle_atom_site_label_1
_geom_angle_atom_site_label_2
_geom_angle_atom_site_label_3
_geom_angle
O2 Se1 O1 104.03(14)
O2 Se1 C1 101.27(15)
O1 Se1 C1 100.47(15)
O3 Mn1 O4 95.20(12)
O3 Mn1 N1 91.82(14)
O4 Mn1 N1 166.36(14)
O3 Mn1 N2 170.97(14)
O4 Mn1 N2 89.31(13)
N1 Mn1 N2 82.23(15)
O3 Mn1 O1 99.68(12)
O4 Mn1 O1 98.97(12)
N1 Mn1 O1 91.33(13)
N2 Mn1 O1 87.29(12)
O6 Mn2 O5 93.96(11)
O6 Mn2 N4 91.48(13)
O5 Mn2 N4 166.19(13)
O6 Mn2 N3 169.91(12)
O5 Mn2 N3 89.87(12)
N4 Mn2 N3 82.80(14)
O6 Mn2 O2 101.55(11)
O5 Mn2 O2 91.24(11)
N4 Mn2 O2 100.09(12)
N3 Mn2 O2 87.68(12)
O8' Cl1' O9' 118(4)
O8' Cl1' O10' 108(3)
O9' Cl1' O10' 109(3)
O8' Cl1' O7' 107(3)
O9' Cl1' O7' 101(3)
O10' Cl1' O7' 114.3(17)
O10 Cl1 O7 109.1(15)
O10 Cl1 O9 105(2)
O7 Cl1 O9 111(3)
O10 Cl1 O8 103.6(17)
O7 Cl1 O8 116(2)
O9 Cl1 O8 111(2)
Se1 O1 Mn1 126.57(15)
Se1 O2 Mn2 143.34(16)
C7 O3 Mn1 129.6(3)
C22 O4 Mn1 121.9(2)
C23 O5 Mn2 121.4(2)
C38 O6 Mn2 131.3(2)
C13 N1 C14 121.0(4)
C13 N1 Mn1 126.6(3)
C14 N1 Mn1 112.3(3)
C16 N2 C15 121.8(4)
C16 N2 Mn1 124.9(3)
C15 N2 Mn1 113.1(3)
C29 N3 C30 122.9(4)
C29 N3 Mn2 124.0(3)
C30 N3 Mn2 113.1(3)
C32 N4 C31 121.7(3)
C32 N4 Mn2 125.6(3)
C31 N4 Mn2 112.7(3)
C2 C1 C6 120.7(4)
C2 C1 Se1 118.5(3)
C6 C1 Se1 120.8(3)
C1 C2 C3 118.2(4)
C4 C3 F1 118.1(4)
C4 C3 C2 121.7(4)
F1 C3 C2 120.1(4)
F2 C4 C5 120.7(4)
F2 C4 C3 120.9(4)
C5 C4 C3 118.3(4)
C4 C5 C6 122.2(5)
C4 C5 F3 117.2(4)
C6 C5 F3 120.5(4)
C5 C6 C1 118.9(4)
O3 C7 C8 118.3(4)
O3 C7 C12 122.8(4)
C8 C7 C12 118.9(4)
C9 C8 C7 120.8(5)
C8 C9 C10 120.1(5)
C11 C10 C9 119.9(5)
C10 C11 C12 121.8(5)
C11 C12 C7 118.5(4)
C11 C12 C13 118.2(4)
C7 C12 C13 123.3(4)
N1 C13 C12 125.2(4)
N1 C14 C15 107.1(3)
N2 C15 C14 106.8(4)
N2 C16 C17 124.5(4)
C18 C17 C22 119.6(4)
C18 C17 C16 118.7(4)
C22 C17 C16 121.7(4)
C19 C18 C17 121.5(5)
C18 C19 C20 118.8(5)
C21 C20 C19 121.0(5)
C20 C21 C22 121.1(5)
O4 C22 C21 119.1(4)
O4 C22 C17 122.9(4)
C21 C22 C17 117.9(4)
O5 C23 C24 118.4(4)
O5 C23 C28 122.7(3)
C24 C23 C28 118.9(4)
C25 C24 C23 120.1(5)
C26 C25 C24 121.2(5)
C27 C26 C25 119.1(5)
C26 C27 C28 121.3(5)
C27 C28 C23 119.3(4)
C27 C28 C29 118.9(4)
C23 C28 C29 121.8(4)
N3 C29 C28 125.1(4)
N3 C30 C31 107.0(3)
N4 C31 C30 108.7(3)
N4 C32 C33 126.2(4)
C34 C33 C38 118.2(4)
C34 C33 C32 119.2(4)
C38 C33 C32 122.6(4)
C35 C34 C33 121.6(4)
C34 C35 C36 119.2(4)
C37 C36 C35 120.5(4)
C36 C37 C38 121.4(4)
O6 C38 C37 118.5(3)
O6 C38 C33 122.5(3)
C37 C38 C33 119.0(4)

loop_
_geom_bond_atom_site_label_1
_geom_bond_atom_site_label_2
_geom_bond_distance
Se1 O2 1.672(3)
Se1 O1 1.681(3)
Se1 C1 1.962(4)
Mn1 O3 1.879(3)
Mn1 O4 1.898(3)
Mn1 N1 1.981(3)
Mn1 N2 1.987(3)
Mn1 O1 2.105(3)
Mn2 O6 1.873(3)
Mn2 O5 1.905(2)
Mn2 N4 1.987(3)
Mn2 N3 1.987(3)
Mn2 O2 2.106(3)
Cl1' O8' 1.19(3)
Cl1' O9' 1.31(8)
Cl1' O10' 1.354(16)
Cl1' O7' 1.37(5)
Cl1 O10 1.400(14)
Cl1 O7 1.47(3)
Cl1 O9 1.47(6)
Cl1 O8 1.510(14)
F1 C3 1.366(5)
F2 C4 1.351(5)
F3 C5 1.364(5)
O3 C7 1.334(5)
O4 C22 1.347(5)
O5 C23 1.350(4)
O6 C38 1.328(4)
N1 C13 1.283(5)
N1 C14 1.478(5)
N2 C16 1.276(5)
N2 C15 1.481(5)
N3 C29 1.287(5)
N3 C30 1.480(5)
N4 C32 1.294(5)
N4 C31 1.472(5)
C1 C2 1.370(6)
C1 C6 1.380(6)
C2 C3 1.380(6)
C3 C4 1.362(6)
C4 C5 1.358(7)
C5 C6 1.353(6)
C7 C8 1.393(6)
C7 C12 1.427(6)
C8 C9 1.390(7)
C9 C10 1.397(7)
C10 C11 1.355(7)
C11 C12 1.408(6)
C12 C13 1.434(6)
C14 C15 1.501(6)
C16 C17 1.442(6)
C17 C18 1.405(6)
C17 C22 1.411(6)
C18 C19 1.375(7)
C19 C20 1.387(7)
C20 C21 1.381(7)
C21 C22 1.403(6)
C23 C24 1.396(6)
C23 C28 1.412(6)
C24 C25 1.385(6)
C25 C26 1.382(7)
C26 C27 1.378(7)
C27 C28 1.396(6)
C28 C29 1.442(6)
C30 C31 1.516(6)
C32 C33 1.438(6)
C33 C34 1.411(6)
C33 C38 1.419(5)
C34 C35 1.379(6)
C35 C36 1.387(6)
C36 C37 1.377(6)
C37 C38 1.389(5)

loop_
_geom_hbond_atom_site_label_D
_geom_hbond_atom_site_label_H
_geom_hbond_atom_site_label_A
_geom_hbond_distance_DH
_geom_hbond_distance_HA
_geom_hbond_distance_DA
_geom_hbond_angle_DHA
_geom_hbond_site_symmetry_A
C30 H30A O7 0.97 2.59 3.19(4) 119.8 2_665
C24 H24 O8 0.93 2.51 3.22(3) 132.4 1_545
C16 H16 O9 0.93 2.53 3.46(5) 176.7 .
C14 H14A O9 0.97 2.51 3.39(6) 151.0 2_666
C6 H6 O6 0.93 2.18 3.067(5) 160.0 .
C2 H2 F1 0.93 2.60 3.314(6) 134.4 2_756
C2 H2 F1 0.93 2.60 3.314(6) 134.4 2_756
C6 H6 O6 0.93 2.18 3.067(5) 160.0 .
C13 H13 O7 0.93 2.66 3.42(4) 138.3 2_666
C14 H14A O9 0.97 2.51 3.39(6) 151.0 2_666
C16 H16 O9 0.93 2.53 3.46(5) 176.7 .
C24 H24 O8 0.93 2.51 3.22(3) 132.4 1_545
C30 H30A O7 0.97 2.59 3.19(4) 119.8 2_665
C2 H2 F1 0.93 2.60 3.314(6) 134.4 2_756
C6 H6 O6 0.93 2.18 3.067(5) 160.0 .
C13 H13 O7 0.93 2.66 3.42(4) 138.3 2_666
C14 H14A O9' 0.97 2.64 3.47(7) 143.4 2_666
C14 H14A O9 0.97 2.51 3.39(6) 151.0 2_666
C16 H16 O9 0.93 2.53 3.46(5) 176.7 .
C24 H24 O8 0.93 2.51 3.22(3) 132.4 1_545
C30 H30A O7 0.97 2.59 3.19(4) 119.8 2_665

loop_
_geom_torsion_atom_site_label_1
_geom_torsion_atom_site_label_2
_geom_torsion_atom_site_label_3
_geom_torsion_atom_site_label_4
_geom_torsion
O2 Se1 O1 Mn1 -164.00(17)
C1 Se1 O1 Mn1 91.5(2)
O1 Se1 O2 Mn2 -31.8(3)
C1 Se1 O2 Mn2 72.1(3)
O4 Mn1 O3 C7 159.3(3)
N1 Mn1 O3 C7 -9.0(3)
O1 Mn1 O3 C7 -100.6(3)
O3 Mn1 O4 C22 146.2(3)
N1 Mn1 O4 C22 -93.1(6)
N2 Mn1 O4 C22 -41.6(3)
O1 Mn1 O4 C22 45.5(3)
O5 Mn2 O6 C38 -167.8(3)
N4 Mn2 O6 C38 -0.5(3)
N3 Mn2 O6 C38 -55.7(8)
O2 Mn2 O6 C38 100.1(3)
C6 C1 C2 C3 -0.4(7)
Se1 C1 C2 C3 177.4(3)
C1 C2 C3 C4 0.3(7)
C1 C2 C3 F1 178.4(4)
F1 C3 C4 F2 0.7(7)
C2 C3 C4 F2 178.9(4)
F1 C3 C4 C5 -178.1(5)
C2 C3 C4 C5 0.1(8)
F2 C4 C5 C6 -179.1(5)
C3 C4 C5 C6 -0.3(9)
F2 C4 C5 F3 4.7(8)
C3 C4 C5 F3 -176.5(5)
C4 C5 C6 C1 0.1(9)
F3 C5 C6 C1 176.2(5)
C2 C1 C6 C5 0.2(8)
Se1 C1 C6 C5 -177.6(4)
Mn1 O3 C7 C8 -174.9(3)
Mn1 O3 C7 C12 6.7(6)
O3 C7 C8 C9 -180.0(4)
C12 C7 C8 C9 -1.5(6)
C7 C8 C9 C10 1.7(7)
C8 C9 C10 C11 -0.6(8)
C9 C10 C11 C12 -0.7(8)
C10 C11 C12 C7 0.8(7)
C10 C11 C12 C13 178.9(5)
O3 C7 C12 C11 178.7(4)
C8 C7 C12 C11 0.3(6)
O3 C7 C12 C13 0.7(6)
C8 C7 C12 C13 -177.7(4)
C14 N1 C13 C12 174.8(4)
Mn1 N1 C13 C12 -3.0(7)
C11 C12 C13 N1 179.6(4)
C7 C12 C13 N1 -2.3(7)
C13 N1 C14 C15 143.2(4)
Mn1 N1 C14 C15 -38.7(4)
C16 N2 C15 C14 140.2(4)
Mn1 N2 C15 C14 -34.4(4)
N1 C14 C15 N2 45.8(5)
C15 N2 C16 C17 -179.1(4)
Mn1 N2 C16 C17 -5.2(6)
N2 C16 C17 C18 169.1(4)
N2 C16 C17 C22 -14.1(6)
C22 C17 C18 C19 3.1(6)
C16 C17 C18 C19 180.0(4)
C17 C18 C19 C20 -1.4(7)
C18 C19 C20 C21 -1.2(8)
C19 C20 C21 C22 2.1(7)
Mn1 O4 C22 C21 -146.9(3)
Mn1 O4 C22 C17 36.5(5)
C20 C21 C22 O4 -177.1(4)
C20 C21 C22 C17 -0.3(6)
C18 C17 C22 O4 174.5(4)
C16 C17 C22 O4 -2.3(6)
C18 C17 C22 C21 -2.2(6)
C16 C17 C22 C21 -179.0(4)
Mn2 O5 C23 C24 145.6(3)
Mn2 O5 C23 C28 -37.7(5)
O5 C23 C24 C25 174.2(4)
C28 C23 C24 C25 -2.7(6)
C23 C24 C25 C26 0.8(7)
C24 C25 C26 C27 0.4(8)
C25 C26 C27 C28 0.4(7)
C26 C27 C28 C23 -2.3(6)
C26 C27 C28 C29 -179.0(4)
O5 C23 C28 C27 -173.3(4)
C24 C23 C28 C27 3.5(6)
O5 C23 C28 C29 3.3(6)
C24 C23 C28 C29 -180.0(4)
C30 N3 C29 C28 -177.3(4)
Mn2 N3 C29 C28 3.5(5)
C27 C28 C29 N3 -168.6(4)
C23 C28 C29 N3 14.8(6)
C29 N3 C30 C31 -144.8(4)
Mn2 N3 C30 C31 34.5(4)
C32 N4 C31 C30 -145.1(4)
Mn2 N4 C31 C30 33.2(4)
N3 C30 C31 N4 -42.7(5)
C31 N4 C32 C33 -175.6(4)
Mn2 N4 C32 C33 6.4(6)
N4 C32 C33 C34 179.1(4)
N4 C32 C33 C38 -1.7(6)
C38 C33 C34 C35 2.0(6)
C32 C33 C34 C35 -178.7(4)
C33 C34 C35 C36 0.2(7)
C34 C35 C36 C37 -1.3(7)
C35 C36 C37 C38 0.2(6)
Mn2 O6 C38 C37 -177.2(3)
Mn2 O6 C38 C33 4.5(5)
C36 C37 C38 O6 -176.3(4)
C36 C37 C38 C33 2.0(6)
C34 C33 C38 O6 175.2(4)
C32 C33 C38 O6 -4.0(6)
C34 C33 C38 C37 -3.1(5)
C32 C33 C38 C37 177.7(4)
